data_1553806
loop_
_publ_author_name
'Xie, Lei'
'Ma, Hongli'
'Li, Jiaqi'
'Yu, Yuan'
'Qin, Zhaohai'
'Fu, Bin'

_publ_section_title
;
 Ni(ii)-Catalyzed enantioselective Mukaiyama--Mannich reaction between
 silyl enol ethers and cyclic N-sulfonyl \a-ketiminoesters
;
_journal_issue 9
_journal_name_full 'Organic Chemistry Frontiers'
_journal_page_first 1858
_journal_paper_doi 10.1039/C7QO00370F
_journal_volume 4
_journal_year 2017
_chemical_absolute_configuration ad
_chemical_formula_moiety 'C22 H19 N O5 S'
_chemical_formula_sum 'C22 H19 N O5 S'
_chemical_formula_weight 409.44
_space_group_crystal_system orthorhombic
_space_group_IT_number 19
_space_group_name_Hall 'P 2ac 2ab'
_space_group_name_H-M_alt 'P 21 21 21'
_atom_sites_solution_hydrogens geom
_atom_sites_solution_primary direct
_atom_sites_solution_secondary difmap
_audit_creation_date 2016-12-12
_audit_creation_method
;
  Olex2 1.1
  (compiled 2011.02.15 svn.r1672, GUI svn.r3494)
;
_audit_update_record
;
2016-12-12 deposited with the CCDC.
2017-06-19 downloaded from the CCDC.
;
_cell_angle_alpha 90.00
_cell_angle_beta 90.00
_cell_angle_gamma 90.00
_cell_formula_units_Z 4
_cell_length_a 8.8173(4)
_cell_length_b 14.3926(7)
_cell_length_c 15.3659(7)
_cell_measurement_reflns_used 4140
_cell_measurement_temperature 105.8
_cell_measurement_theta_max 70.8098
_cell_measurement_theta_min 4.2053
_cell_volume 1949.99(16)
_computing_cell_refinement
;
CrysAlisPro, Agilent Technologies,
Version 1.171.35.11 (release 16-05-2011 CrysAlis171 .NET)
(compiled May 16 2011,17:55:39)
;
_computing_data_collection
;
CrysAlisPro, Agilent Technologies,
Version 1.171.35.11 (release 16-05-2011 CrysAlis171 .NET)
(compiled May 16 2011,17:55:39)
;
_computing_data_reduction
;
CrysAlisPro, Agilent Technologies,
Version 1.171.35.11 (release 16-05-2011 CrysAlis171 .NET)
(compiled May 16 2011,17:55:39)
;
_computing_molecular_graphics
;
O. V. Dolomanov, L. J. Bourhis, R. J. Gildea, J. A. K. Howard and H. Puschmann,
OLEX2: a complete structure solution, refinement and analysis program.
J. Appl. Cryst. (2009). 42, 339-341.
;
_computing_publication_material
;
O. V. Dolomanov, L. J. Bourhis, R. J. Gildea, J. A. K. Howard and H. Puschmann,
OLEX2: a complete structure solution, refinement and analysis program.
J. Appl. Cryst. (2009). 42, 339-341.
;
_computing_structure_refinement 'SHELXL-97 (Sheldrick, 1997)'
_computing_structure_solution 'A short history of SHELX (Sheldrick, 2007)/Bruker'
_diffrn_ambient_temperature 105.8
_diffrn_detector_area_resol_mean 16.0971
_diffrn_measured_fraction_theta_full 0.989
_diffrn_measured_fraction_theta_max 0.990
_diffrn_measurement_details
;
#__ type_ start__ end____ width___ exp.time_
  1 omega  -76.00  -51.00   1.0000    1.5000
omega____ theta____ kappa____ phi______ frames
    -       -8.5000    0.0000 -120.0000 25

#__ type_ start__ end____ width___ exp.time_
  2 omega   12.00   38.00   1.0000    1.5000
omega____ theta____ kappa____ phi______ frames
    -       -8.5000    0.0000 -120.0000 26

#__ type_ start__ end____ width___ exp.time_
  3 omega  -35.00   -9.00   1.0000    1.5000
omega____ theta____ kappa____ phi______ frames
    -       -8.5000  111.0000 -180.0000 26

#__ type_ start__ end____ width___ exp.time_
  4 omega  -29.00   45.00   1.0000    1.5000
omega____ theta____ kappa____ phi______ frames
    -       36.7919  -56.0000   97.0000 74

#__ type_ start__ end____ width___ exp.time_
  5 omega   59.00   89.00   1.0000    1.5000
omega____ theta____ kappa____ phi______ frames
    -       36.7919 -123.0000   44.0000 30

#__ type_ start__ end____ width___ exp.time_
  6 omega   20.00   80.00   1.0000    1.5000
omega____ theta____ kappa____ phi______ frames
    -       36.7919 -123.0000 -135.0000 60

#__ type_ start__ end____ width___ exp.time_
  7 omega   19.00   65.00   1.0000    1.5000
omega____ theta____ kappa____ phi______ frames
    -       36.7919   37.0000  150.0000 46

#__ type_ start__ end____ width___ exp.time_
  8 omega   34.00   76.00   1.0000    1.5000
omega____ theta____ kappa____ phi______ frames
    -       36.7919 -148.0000   60.0000 42

#__ type_ start__ end____ width___ exp.time_
  9 omega  108.00  170.00   1.0000    2.0000
omega____ theta____ kappa____ phi______ frames
    -      108.0000   45.0000  150.0000 62

#__ type_ start__ end____ width___ exp.time_
 10 omega  115.00  178.00   1.0000    2.0000
omega____ theta____ kappa____ phi______ frames
    -      108.0000  111.0000  150.0000 63

#__ type_ start__ end____ width___ exp.time_
 11 omega   63.00   89.00   1.0000    2.0000
omega____ theta____ kappa____ phi______ frames
    -      108.0000  -45.0000  -30.0000 26

#__ type_ start__ end____ width___ exp.time_
 12 omega   91.00  176.00   1.0000    2.0000
omega____ theta____ kappa____ phi______ frames
    -      108.0000   45.0000 -150.0000 85

#__ type_ start__ end____ width___ exp.time_
 13 omega   82.00  175.00   1.0000    2.0000
omega____ theta____ kappa____ phi______ frames
    -      108.0000   77.0000  -90.0000 93

#__ type_ start__ end____ width___ exp.time_
 14 omega   91.00  137.00   1.0000    2.0000
omega____ theta____ kappa____ phi______ frames
    -      108.0000   77.0000   30.0000 46

#__ type_ start__ end____ width___ exp.time_
 15 omega  120.00  166.00   1.0000    2.0000
omega____ theta____ kappa____ phi______ frames
    -      108.0000  123.0000  -44.0000 46
;
_diffrn_measurement_device_type 'Xcalibur, Eos, Gemini'
_diffrn_measurement_method '\w scans'
_diffrn_orient_matrix_UB_11 0.0168200000
_diffrn_orient_matrix_UB_12 0.0797775000
_diffrn_orient_matrix_UB_13 0.0661894000
_diffrn_orient_matrix_UB_21 -0.1732397000
_diffrn_orient_matrix_UB_22 0.0013106000
_diffrn_orient_matrix_UB_23 0.0130355000
_diffrn_orient_matrix_UB_31 0.0154465000
_diffrn_orient_matrix_UB_32 -0.0713978000
_diffrn_orient_matrix_UB_33 0.0741141000
_diffrn_radiation_monochromator graphite
_diffrn_radiation_type 'Cu K\a'
_diffrn_radiation_wavelength 1.5418
_diffrn_reflns_av_R_equivalents 0.0210
_diffrn_reflns_av_unetI/netI 0.0307
_diffrn_reflns_limit_h_max 9
_diffrn_reflns_limit_h_min -10
_diffrn_reflns_limit_k_max 17
_diffrn_reflns_limit_k_min -17
_diffrn_reflns_limit_l_max 18
_diffrn_reflns_limit_l_min -17
_diffrn_reflns_number 6453
_diffrn_reflns_theta_full 70.95
_diffrn_reflns_theta_max 70.95
_diffrn_reflns_theta_min 4.21
_diffrn_source 'Enhance (Cu) X-ray Source'
_exptl_absorpt_coefficient_mu 1.775
_exptl_absorpt_correction_T_max 1.00000
_exptl_absorpt_correction_T_min 0.93147
_exptl_absorpt_correction_type multi-scan
_exptl_absorpt_process_details
;
CrysAlisPro, Agilent Technologies,
Version 1.171.35.11 (release 16-05-2011 CrysAlis171 .NET)
(compiled May 16 2011,17:55:39)
Empirical absorption correction using spherical harmonics,
 implemented in SCALE3 ABSPACK scaling algorithm.
;
_exptl_crystal_density_diffrn 1.395
_exptl_crystal_density_method 'not measured'
_exptl_crystal_F_000 856
_exptl_crystal_size_max 0.25
_exptl_crystal_size_mid 0.24
_exptl_crystal_size_min 0.23
_refine_diff_density_max 0.330
_refine_diff_density_min -0.306
_refine_diff_density_rms 0.041
_refine_ls_abs_structure_details 'Flack H D (1983), Acta Cryst. A39, 876-881'
_refine_ls_abs_structure_Flack 0.003(12)
_refine_ls_extinction_coef 0.0059(2)
_refine_ls_extinction_expression Fc^*^=kFc[1+0.001xFc^2^\l^3^/sin(2\q)]^-1/4^
_refine_ls_extinction_method SHELXL
_refine_ls_goodness_of_fit_ref 1.061
_refine_ls_hydrogen_treatment mixed
_refine_ls_matrix_type full
_refine_ls_number_parameters 264
_refine_ls_number_reflns 3678
_refine_ls_number_restraints 0
_refine_ls_restrained_S_all 1.061
_refine_ls_R_factor_all 0.0275
_refine_ls_R_factor_gt 0.0271
_refine_ls_shift/su_max 0.001
_refine_ls_shift/su_mean 0.000
_refine_ls_structure_factor_coef Fsqd
_refine_ls_weighting_details 'calc w=1/[\s^2^(Fo^2^)+(0.0373P)^2^+0.2919P] where P=(Fo^2^+2Fc^2^)/3'
_refine_ls_weighting_scheme calc
_refine_ls_wR_factor_gt 0.0686
_refine_ls_wR_factor_ref 0.0689
_reflns_number_gt 3629
_reflns_number_total 3678
_reflns_threshold_expression >2sigma(I)
_cod_data_source_file c7qo00370f2.cif
_cod_data_source_block exp_4697
_cod_original_cell_volume 1950.00(15)
_cod_database_code 1553806
_reflns_odcompleteness_completeness 99.90
_reflns_odcompleteness_iscentric 1
_reflns_odcompleteness_theta 66.97

loop_
_space_group_symop_id
_space_group_symop_operation_xyz
1 'x, y, z'
2 '-x+1/2, -y, z+1/2'
3 'x+1/2, -y+1/2, -z'
4 '-x, y+1/2, -z+1/2'

loop_
_atom_site_label
_atom_site_type_symbol
_atom_site_fract_x
_atom_site_fract_y
_atom_site_fract_z
_atom_site_U_iso_or_equiv
_atom_site_adp_type
_atom_site_occupancy
_atom_site_symmetry_multiplicity
_atom_site_calc_flag
_atom_site_refinement_flags
S1 S 0.02160(4) 0.89742(2) 0.86919(2) 0.01158(10) Uani 1 1 d .
O4 O -0.08686(13) 0.70418(8) 0.62467(7) 0.0172(2) Uani 1 1 d .
O3 O -0.00920(14) 0.85324(8) 0.62950(8) 0.0216(3) Uani 1 1 d .
O2 O 0.09174(14) 0.87865(9) 0.95120(8) 0.0213(3) Uani 1 1 d .
C4 C -0.28292(18) 0.85831(11) 0.91461(9) 0.0110(3) Uani 1 1 d .
O1 O 0.01486(14) 0.99298(7) 0.84225(8) 0.0177(2) Uani 1 1 d .
C20 C 0.46668(19) 0.56575(11) 0.69177(10) 0.0150(3) Uani 1 1 d .
H20 H 0.4937 0.6115 0.6519 0.018 Uiso 1 1 calc R
O5 O 0.26034(15) 0.71082(8) 0.66289(9) 0.0230(3) Uani 1 1 d .
C18 C 0.5235(2) 0.42291(11) 0.76618(11) 0.0185(3) Uani 1 1 d .
H18 H 0.5889 0.3734 0.7766 0.022 Uiso 1 1 calc R
C8 C -0.29877(19) 0.93804(11) 0.96820(10) 0.0148(3) Uani 1 1 d .
H8 H -0.2180 0.9790 0.9751 0.018 Uiso 1 1 calc R
C12 C -0.02724(19) 0.77816(10) 0.66262(10) 0.0146(3) Uani 1 1 d .
C9 C -0.4333(2) 0.95434(13) 1.00964(11) 0.0192(4) Uani 1 1 d .
H9 H -0.4443 1.0074 1.0436 0.023 Uiso 1 1 calc R
C16 C 0.28834(19) 0.50215(11) 0.79425(10) 0.0156(3) Uani 1 1 d .
H16 H 0.1957 0.5051 0.8231 0.019 Uiso 1 1 calc R
C3 C -0.15207(17) 0.83824(10) 0.86447(10) 0.0102(3) Uani 1 1 d .
C11 C -0.54148(19) 0.81365(12) 0.95182(10) 0.0170(3) Uani 1 1 d .
H11 H -0.6223 0.7724 0.9477 0.020 Uiso 1 1 calc R
C5 C -0.40520(18) 0.79490(11) 0.90641(10) 0.0127(3) Uani 1 1 d .
C14 C 0.22933(18) 0.65403(10) 0.71882(10) 0.0128(3) Uani 1 1 d .
C10 C -0.55542(18) 0.89184(13) 1.00168(10) 0.0187(4) Uani 1 1 d .
H10 H -0.6461 0.9038 1.0305 0.022 Uiso 1 1 calc R
C13 C 0.08740(18) 0.66547(10) 0.77391(10) 0.0115(3) Uani 1 1 d .
H13A H 0.1145 0.6599 0.8349 0.014 Uiso 1 1 calc R
H13B H 0.0170 0.6158 0.7602 0.014 Uiso 1 1 calc R
C19 C 0.56352(18) 0.49186(12) 0.70707(11) 0.0171(3) Uani 1 1 d .
H19 H 0.6556 0.4883 0.6777 0.021 Uiso 1 1 calc R
C7 C -0.26194(18) 0.70064(10) 0.80304(10) 0.0139(3) Uani 1 1 d .
H7 H -0.2552 0.6492 0.7666 0.017 Uiso 1 1 calc R
N1 N 0.10385(16) 0.83600(9) 0.79060(10) 0.0168(3) Uani 1 1 d .
H1 H 0.1260 0.8731 0.7486 0.020 Uiso 1 1 d R
C15 C 0.32866(18) 0.57203(11) 0.73587(10) 0.0121(3) Uani 1 1 d .
C21 C -0.1272(2) 0.71542(13) 0.53275(11) 0.0240(4) Uani 1 1 d .
H21A H -0.0375 0.7296 0.4987 0.029 Uiso 1 1 calc R
H21B H -0.1991 0.7659 0.5259 0.029 Uiso 1 1 calc R
C1 C 0.00864(18) 0.75883(10) 0.75933(10) 0.0123(3) Uani 1 1 d .
C6 C -0.38953(19) 0.71610(11) 0.85151(10) 0.0145(3) Uani 1 1 d .
H6 H -0.4687 0.6736 0.8484 0.017 Uiso 1 1 calc R
C17 C 0.3855(2) 0.42830(12) 0.80959(11) 0.0190(4) Uani 1 1 d .
H17 H 0.3582 0.3822 0.8490 0.023 Uiso 1 1 calc R
C2 C -0.14065(17) 0.76439(10) 0.80950(10) 0.0109(3) Uani 1 1 d .
C22 C -0.1958(3) 0.62644(14) 0.50280(12) 0.0300(4) Uani 1 1 d .
H22A H -0.2233 0.6316 0.4425 0.045 Uiso 1 1 calc R
H22B H -0.2847 0.6133 0.5367 0.045 Uiso 1 1 calc R
H22C H -0.1237 0.5770 0.5098 0.045 Uiso 1 1 calc R

loop_
_atom_site_aniso_label
_atom_site_aniso_U_11
_atom_site_aniso_U_22
_atom_site_aniso_U_33
_atom_site_aniso_U_23
_atom_site_aniso_U_13
_atom_site_aniso_U_12
S1 0.00888(17) 0.00802(17) 0.01782(18) -0.00083(14) -0.00210(14) -0.00139(13)
O4 0.0224(6) 0.0155(5) 0.0136(5) 0.0043(5) -0.0007(5) 0.0002(5)
O3 0.0247(6) 0.0133(5) 0.0268(6) 0.0072(5) 0.0053(6) 0.0025(5)
O2 0.0149(6) 0.0243(6) 0.0246(6) 0.0042(5) -0.0076(5) -0.0035(5)
C4 0.0111(7) 0.0120(7) 0.0100(7) 0.0020(6) -0.0030(6) 0.0034(6)
O1 0.0177(6) 0.0092(5) 0.0262(6) -0.0003(4) -0.0011(5) -0.0023(5)
C20 0.0141(7) 0.0150(7) 0.0158(7) -0.0040(6) 0.0002(7) -0.0024(7)
O5 0.0226(7) 0.0198(6) 0.0266(6) 0.0081(5) 0.0111(5) 0.0052(5)
C18 0.0146(8) 0.0165(8) 0.0244(8) -0.0050(6) -0.0059(7) 0.0054(7)
C8 0.0153(8) 0.0155(8) 0.0137(7) -0.0023(6) -0.0046(6) 0.0029(6)
C12 0.0127(7) 0.0126(7) 0.0186(7) 0.0024(6) 0.0038(7) 0.0051(6)
C9 0.0232(9) 0.0237(9) 0.0107(7) -0.0031(7) -0.0032(6) 0.0091(7)
C16 0.0128(7) 0.0167(8) 0.0171(7) -0.0010(6) 0.0019(6) 0.0020(7)
C3 0.0083(7) 0.0079(7) 0.0143(7) 0.0019(6) -0.0035(6) -0.0016(5)
C11 0.0117(8) 0.0245(8) 0.0146(7) 0.0051(7) -0.0005(6) -0.0017(7)
C5 0.0120(7) 0.0148(7) 0.0112(7) 0.0032(6) -0.0014(6) 0.0010(7)
C14 0.0133(7) 0.0117(7) 0.0133(7) -0.0011(6) 0.0010(6) -0.0022(6)
C10 0.0145(8) 0.0306(9) 0.0110(7) 0.0021(7) 0.0018(6) 0.0085(7)
C13 0.0115(7) 0.0098(7) 0.0131(7) 0.0007(6) 0.0013(6) 0.0019(6)
C19 0.0096(7) 0.0208(8) 0.0209(8) -0.0100(7) 0.0007(6) 0.0006(6)
C7 0.0153(8) 0.0091(6) 0.0172(7) -0.0017(6) -0.0014(6) -0.0008(6)
N1 0.0121(6) 0.0117(6) 0.0266(7) -0.0042(6) 0.0054(6) -0.0032(6)
C15 0.0115(7) 0.0127(8) 0.0120(7) -0.0044(6) -0.0015(6) -0.0009(6)
C21 0.0331(10) 0.0260(9) 0.0128(8) 0.0061(7) -0.0017(8) 0.0045(8)
C1 0.0104(7) 0.0093(7) 0.0173(7) -0.0006(5) 0.0017(6) -0.0006(6)
C6 0.0112(7) 0.0145(7) 0.0176(8) 0.0016(6) -0.0026(6) -0.0043(6)
C17 0.0197(9) 0.0174(8) 0.0199(8) 0.0026(7) -0.0017(7) 0.0033(7)
C2 0.0100(7) 0.0097(7) 0.0130(7) 0.0015(6) -0.0002(6) 0.0023(6)
C22 0.0402(12) 0.0309(10) 0.0189(9) 0.0042(8) -0.0092(8) -0.0003(9)

loop_
_atom_type_symbol
_atom_type_description
_atom_type_scat_dispersion_real
_atom_type_scat_dispersion_imag
_atom_type_scat_source
C C 0.0181 0.0091 'International Tables Vol C Tables 4.2.6.8 and 6.1.1.4'
H H 0.0000 0.0000 'International Tables Vol C Tables 4.2.6.8 and 6.1.1.4'
N N 0.0311 0.0180 'International Tables Vol C Tables 4.2.6.8 and 6.1.1.4'
O O 0.0492 0.0322 'International Tables Vol C Tables 4.2.6.8 and 6.1.1.4'
S S 0.3331 0.5567 'International Tables Vol C Tables 4.2.6.8 and 6.1.1.4'

loop_
_geom_angle_atom_site_label_1
_geom_angle_atom_site_label_2
_geom_angle_atom_site_label_3
_geom_angle
O2 S1 O1 116.91(7)
O2 S1 C3 108.81(7)
O2 S1 N1 110.55(8)
O1 S1 C3 114.63(7)
O1 S1 N1 108.51(7)
N1 S1 C3 95.32(7)
C12 O4 C21 115.63(13)
C3 C4 C8 124.09(15)
C3 C4 C5 116.07(13)
C5 C4 C8 119.81(15)
C19 C20 H20 119.8
C19 C20 C15 120.35(15)
C15 C20 H20 119.8
C19 C18 H18 120.1
C17 C18 H18 120.1
C17 C18 C19 119.71(15)
C4 C8 H8 120.2
C9 C8 C4 119.65(16)
C9 C8 H8 120.2
O4 C12 C1 111.14(13)
O3 C12 O4 126.01(15)
O3 C12 C1 122.74(15)
C8 C9 H9 119.5
C8 C9 C10 120.90(16)
C10 C9 H9 119.5
C15 C16 H16 119.8
C17 C16 H16 119.8
C17 C16 C15 120.36(16)
C4 C3 S1 126.11(12)
C2 C3 S1 109.89(12)
C2 C3 C4 123.83(14)
C5 C11 H11 119.7
C10 C11 H11 119.7
C10 C11 C5 120.64(16)
C4 C5 C6 119.52(15)
C11 C5 C4 118.61(15)
C11 C5 C6 121.85(15)
O5 C14 C13 120.37(14)
O5 C14 C15 121.53(15)
C15 C14 C13 118.10(13)
C9 C10 H10 119.8
C11 C10 C9 120.37(15)
C11 C10 H10 119.8
C14 C13 H13A 109.0
C14 C13 H13B 109.0
C14 C13 C1 112.80(12)
H13A C13 H13B 107.8
C1 C13 H13A 109.0
C1 C13 H13B 109.0
C20 C19 C18 120.18(15)
C20 C19 H19 119.9
C18 C19 H19 119.9
C6 C7 H7 120.7
C6 C7 C2 118.61(14)
C2 C7 H7 120.7
S1 N1 H1 108.3
C1 N1 S1 112.90(10)
C1 N1 H1 110.7
C20 C15 C14 118.52(14)
C16 C15 C20 119.22(15)
C16 C15 C14 122.26(14)
O4 C21 H21A 110.2
O4 C21 H21B 110.2
O4 C21 C22 107.55(14)
H21A C21 H21B 108.5
C22 C21 H21A 110.2
C22 C21 H21B 110.2
C13 C1 C12 113.09(12)
N1 C1 C12 107.14(13)
N1 C1 C13 110.86(13)
N1 C1 C2 106.68(12)
C2 C1 C12 107.43(13)
C2 C1 C13 111.31(12)
C5 C6 H6 118.9
C7 C6 C5 122.24(15)
C7 C6 H6 118.9
C18 C17 H17 119.9
C16 C17 C18 120.17(16)
C16 C17 H17 119.9
C3 C2 C7 119.65(14)
C3 C2 C1 114.69(13)
C7 C2 C1 125.66(13)
C21 C22 H22A 109.5
C21 C22 H22B 109.5
C21 C22 H22C 109.5
H22A C22 H22B 109.5
H22A C22 H22C 109.5
H22B C22 H22C 109.5

loop_
_geom_bond_atom_site_label_1
_geom_bond_atom_site_label_2
_geom_bond_distance
S1 O2 1.4295(12)
S1 O1 1.4376(11)
S1 C3 1.7537(15)
S1 N1 1.6630(14)
O4 C12 1.323(2)
O4 C21 1.465(2)
O3 C12 1.2051(19)
C4 C8 1.419(2)
C4 C3 1.417(2)
C4 C5 1.418(2)
C20 H20 0.9300
C20 C19 1.384(2)
C20 C15 1.396(2)
O5 C14 1.217(2)
C18 H18 0.9300
C18 C19 1.391(2)
C18 C17 1.390(3)
C8 H8 0.9300
C8 C9 1.366(2)
C12 C1 1.545(2)
C9 H9 0.9300
C9 C10 1.409(3)
C16 H16 0.9300
C16 C15 1.394(2)
C16 C17 1.385(2)
C3 C2 1.361(2)
C11 H11 0.9300
C11 C5 1.415(2)
C11 C10 1.367(2)
C5 C6 1.420(2)
C14 C13 1.520(2)
C14 C15 1.493(2)
C10 H10 0.9300
C13 H13A 0.9700
C13 H13B 0.9700
C13 C1 1.529(2)
C19 H19 0.9300
C7 H7 0.9300
C7 C6 1.367(2)
C7 C2 1.413(2)
N1 H1 0.8599
N1 C1 1.473(2)
C21 H21A 0.9700
C21 H21B 0.9700
C21 C22 1.489(3)
C1 C2 1.528(2)
C6 H6 0.9300
C17 H17 0.9300
C22 H22A 0.9600
C22 H22B 0.9600
C22 H22C 0.9600

loop_
_geom_torsion_atom_site_label_1
_geom_torsion_atom_site_label_2
_geom_torsion_atom_site_label_3
_geom_torsion_atom_site_label_4
_geom_torsion
S1 C3 C2 C7 172.99(12)
S1 C3 C2 C1 -6.84(16)
S1 N1 C1 C12 116.95(12)
S1 N1 C1 C13 -119.22(12)
S1 N1 C1 C2 2.13(15)
O4 C12 C1 C13 45.29(18)
O4 C12 C1 N1 167.74(13)
O4 C12 C1 C2 -77.95(15)
O3 C12 C1 C13 -138.32(16)
O3 C12 C1 N1 -15.9(2)
O3 C12 C1 C2 98.45(18)
O2 S1 C3 C4 68.64(15)
O2 S1 C3 C2 -106.83(12)
O2 S1 N1 C1 107.20(12)
C4 C8 C9 C10 1.6(2)
C4 C3 C2 C7 -2.6(2)
C4 C3 C2 C1 177.57(13)
C4 C5 C6 C7 -2.6(2)
O1 S1 C3 C4 -64.37(15)
O1 S1 C3 C2 120.17(11)
O1 S1 N1 C1 -123.37(12)
O5 C14 C13 C1 -8.1(2)
O5 C14 C15 C20 5.9(2)
O5 C14 C15 C16 -174.28(16)
C8 C4 C3 S1 8.9(2)
C8 C4 C3 C2 -176.23(15)
C8 C4 C5 C11 0.6(2)
C8 C4 C5 C6 178.92(14)
C8 C9 C10 C11 -0.3(2)
C12 O4 C21 C22 -178.42(15)
C12 C1 C2 C3 -111.38(14)
C12 C1 C2 C7 68.80(18)
C3 S1 N1 C1 -5.18(12)
C3 C4 C8 C9 175.75(15)
C3 C4 C5 C11 -177.12(14)
C3 C4 C5 C6 1.2(2)
C11 C5 C6 C7 175.67(15)
C5 C4 C8 C9 -1.7(2)
C5 C4 C3 S1 -173.53(11)
C5 C4 C3 C2 1.3(2)
C5 C11 C10 C9 -0.9(2)
C14 C13 C1 C12 53.90(18)
C14 C13 C1 N1 -66.46(16)
C14 C13 C1 C2 174.96(13)
C10 C11 C5 C4 0.8(2)
C10 C11 C5 C6 -177.55(15)
C13 C14 C15 C20 -173.72(14)
C13 C14 C15 C16 6.1(2)
C13 C1 C2 C3 124.30(14)
C13 C1 C2 C7 -55.5(2)
C19 C20 C15 C16 -1.2(2)
C19 C20 C15 C14 178.64(14)
C19 C18 C17 C16 -0.2(2)
N1 S1 C3 C4 -177.53(13)
N1 S1 C3 C2 7.00(12)
N1 C1 C2 C3 3.24(18)
N1 C1 C2 C7 -176.58(14)
C15 C20 C19 C18 0.4(2)
C15 C16 C17 C18 -0.6(2)
C15 C14 C13 C1 171.55(13)
C21 O4 C12 O3 3.0(2)
C21 O4 C12 C1 179.20(14)
C6 C7 C2 C3 1.2(2)
C6 C7 C2 C1 -179.02(14)
C17 C18 C19 C20 0.3(2)
C17 C16 C15 C20 1.3(2)
C17 C16 C15 C14 -178.54(15)
C2 C7 C6 C5 1.4(2)
